data_7111070
loop_
_publ_author_name
'Tao, Jun'
'Tong, Ming-Liang'
'Shi, Jian-Xin'
'Chen, Xiao-Ming'
'Ng, Seik Weng'

_publ_section_title
;
 Blue photoluminescent zinc coordination polymers with supertetranuclear
 cores
;
_journal_issue 20
_journal_name_full 'Chemical Communications'
_journal_page_first 2043
_journal_paper_doi 10.1039/b005753n
_journal_year 2000
_chemical_formula_sum 'C34 H20 N2 O13 Zn4'
_chemical_formula_weight 926.00
_chemical_name_systematic
; 
 ? 
;
_space_group_IT_number 136
_symmetry_cell_setting tetragonal
_symmetry_space_group_name_Hall '-P 4n 2n'
_symmetry_space_group_name_H-M 'P 42/m n m'
_atom_sites_solution_hydrogens geom
_atom_sites_solution_primary direct
_atom_sites_solution_secondary difmap
_audit_creation_method SHELXL-97
_cell_angle_alpha 90.00
_cell_angle_beta 90.00
_cell_angle_gamma 90.00
_cell_formula_units_Z 4
_cell_length_a 17.346(2)
_cell_length_b 17.346(2)
_cell_length_c 10.428(1)
_cell_measurement_reflns_used 5070
_cell_measurement_temperature 298(2)
_cell_measurement_theta_max 29.63
_cell_measurement_theta_min 1.66
_cell_volume 3137.6(6)
_computing_cell_refinement 'SAINT (Siemens, 1996)'
_computing_data_collection 'SMART (Siemens, 1996)'
_computing_data_reduction 'SAINT (Siemens, 1996)'
_computing_molecular_graphics 'ORTEP-II (Johnson, 1976)'
_computing_publication_material 'SHELXL-97 (Sheldrick, 1997)'
_computing_structure_refinement 'SHELXL-97 (Sheldrick, 1997)'
_computing_structure_solution 'SHELXS-97 (Sheldrick, 1997)'
_diffrn_ambient_temperature 298(2)
_diffrn_measured_fraction_theta_full 0.945
_diffrn_measured_fraction_theta_max 0.945
_diffrn_measurement_device_type 'Siemens CCD area-detector diffractometer'
_diffrn_measurement_method '\w scan'
_diffrn_radiation_monochromator graphite
_diffrn_radiation_source 'fine-focus sealed tube'
_diffrn_radiation_type MoK\a
_diffrn_radiation_wavelength 0.71073
_diffrn_reflns_av_R_equivalents 0.0291
_diffrn_reflns_av_sigmaI/netI 0.0241
_diffrn_reflns_limit_h_max 24
_diffrn_reflns_limit_h_min -9
_diffrn_reflns_limit_k_max 23
_diffrn_reflns_limit_k_min -9
_diffrn_reflns_limit_l_max 12
_diffrn_reflns_limit_l_min -14
_diffrn_reflns_number 11775
_diffrn_reflns_theta_full 29.63
_diffrn_reflns_theta_max 29.63
_diffrn_reflns_theta_min 1.66
_diffrn_standards_decay_% 0
_exptl_absorpt_coefficient_mu 3.099
_exptl_absorpt_correction_T_max 0.7679
_exptl_absorpt_correction_T_min 0.6536
_exptl_absorpt_correction_type empirical
_exptl_absorpt_process_details 'SADABS (Sheldrick, 1996)'
_exptl_crystal_colour colorless
_exptl_crystal_density_diffrn 1.960
_exptl_crystal_density_method 'not measured'
_exptl_crystal_description block
_exptl_crystal_F_000 1848
_exptl_crystal_size_max 0.15
_exptl_crystal_size_mid 0.10
_exptl_crystal_size_min 0.09
_refine_diff_density_max 0.527
_refine_diff_density_min -0.447
_refine_diff_density_rms 0.082
_refine_ls_extinction_method none
_refine_ls_goodness_of_fit_ref 1.038
_refine_ls_hydrogen_treatment 'Riding, U(H) = 1.5U~eq~(C).'
_refine_ls_matrix_type full
_refine_ls_number_parameters 164
_refine_ls_number_reflns 2295
_refine_ls_number_restraints 21
_refine_ls_restrained_S_all 1.070
_refine_ls_R_factor_all 0.0415
_refine_ls_R_factor_gt 0.0294
_refine_ls_shift/su_max 0.001
_refine_ls_shift/su_mean 0.000
_refine_ls_structure_factor_coef Fsqd
_refine_ls_weighting_details 'calc w=1/[\s^2^(Fo^2^)+(0.0475P)^2^+2.2713P] where P=(Fo^2^+2Fc^2^)/3'
_refine_ls_weighting_scheme calc
_refine_ls_wR_factor_gt 0.0745
_refine_ls_wR_factor_ref 0.0859
_reflns_number_gt 1845
_reflns_number_total 2295
_reflns_threshold_expression >2sigma(I)
_cod_data_source_file b005753nsup1.cif
_cod_data_source_block complex_1
_cod_depositor_comments
;
The following automatic conversions were performed:

'_symmetry_cell_setting' value 'Tetragonal' changed to 'tetragonal'
according to /home/saulius/struct/CIF-dictionaries/cif_core.dic
dictionary named 'cif_core.dic' version 2.4.2 from
2011-04-26.

'_exptl_absorpt_correction_type' value 'Empirical'
changed to 'empirical' according to
/home/saulius/struct/CIF-dictionaries/cif_core.dic dictionary named
'cif_core.dic' version 2.4.2 from 2011-04-26.

Automatic conversion script
Id: cif_fix_values 1891 2012-01-12 08:04:46Z andrius 
;
_cod_original_sg_symbol_H-M P4(2)/mnm
_cod_database_code 7111070

loop_
_symmetry_equiv_pos_as_xyz
'x, y, z'
'-x, -y, z'
'x+1/2, -y+1/2, -z+1/2'
'-x+1/2, y+1/2, -z+1/2'
'-y, -x, -z'
'y, x, -z'
'y+1/2, -x+1/2, z+1/2'
'-y+1/2, x+1/2, z+1/2'
'-x, -y, -z'
'x, y, -z'
'-x-1/2, y-1/2, z-1/2'
'x-1/2, -y-1/2, z-1/2'
'y, x, z'
'-y, -x, z'
'-y-1/2, x-1/2, -z-1/2'
'y-1/2, -x-1/2, -z-1/2'

loop_
_atom_site_label
_atom_site_type_symbol
_atom_site_fract_x
_atom_site_fract_y
_atom_site_fract_z
_atom_site_U_iso_or_equiv
_atom_site_adp_type
_atom_site_occupancy
_atom_site_symmetry_multiplicity
_atom_site_calc_flag
_atom_site_refinement_flags
_atom_site_disorder_group
Zn1 Zn 0.80044(2) 0.34146(2) 0.0000 0.0231(1) Uani 1 2 d S .
Zn2 Zn 0.81854(2) 0.18146(2) 0.14075(4) 0.0244(1) Uani 1 2 d S .
O1 O 0.8500(1) 0.3713(1) 0.1625(2) 0.029(1) Uani 1 1 d . .
O2 O 0.8554(2) 0.2594(1) 0.2666(2) 0.048(1) Uani 1 1 d . .
O3 O 0.9178(2) 0.1265(2) 0.1347(3) 0.027(1) Uani 0.50 1 d PD 1
O4 O 0.9321(2) 0.2202(2) 0.0000 0.039(1) Uani 1 2 d SD 1
O5 O 0.7636(1) 0.2364(1) 0.0000 0.020(1) Uani 1 4 d S .
N1 N 0.7177(2) 0.4280(2) 0.0000 0.029(1) Uani 1 2 d SD .
C1 C 0.7009(4) 0.4681(4) 0.0990(6) 0.056(3) Uani 0.50 1 d PD .
C2 C 0.6466(4) 0.5247(5) 0.1007(7) 0.057(3) Uani 0.50 1 d PD .
C1' C 0.6782(5) 0.4451(5) -0.1081(7) 0.056(3) Uani 0.50 1 d PD .
C2' C 0.6215(5) 0.5025(5) -0.1131(7) 0.057(3) Uani 0.50 1 d PD .
C3 C 0.6049(2) 0.5433(2) 0.0000 0.033(1) Uani 1 2 d SD .
C4 C 0.8606(2) 0.3309(1) 0.2612(2) 0.025(1) Uani 1 1 d . .
C5 C 0.8784(1) 0.3722(1) 0.3843(2) 0.022(1) Uani 1 1 d . .
C6 C 0.8954(2) 0.4506(1) 0.3848(2) 0.026(1) Uani 1 1 d . .
C7 C 0.9053(2) 0.4886(2) 0.5000 0.029(1) Uani 1 2 d S .
C8 C 0.8716(2) 0.3330(2) 0.5000 0.025(1) Uani 1 2 d S .
C9 C 0.9577(3) 0.1648(3) 0.0540(4) 0.024(1) Uani 0.50 1 d PD 1
C10 C 1.0391(1) 0.1372(1) 0.0293(3) 0.022(1) Uani 0.50 1 d PD 1
C11 C 1.0897(1) 0.1879(1) -0.0305(4) 0.031(2) Uani 0.50 1 d PD 1
C12 C 1.1650(2) 0.1650(2) -0.0557(6) 0.039(2) Uani 0.50 2 d SPD 1
C13 C 1.0638(2) 0.0638(2) 0.0636(5) 0.020(1) Uani 0.50 2 d SPD 1
H1 H 0.7274 0.4579 0.1746 0.083 Uiso 0.50 1 d PR .
H2 H 0.6388 0.5516 0.1768 0.086 Uiso 0.50 1 d PR .
H1' H 0.6891 0.4175 -0.1824 0.083 Uiso 0.50 1 d PR .
H2' H 0.5958 0.5133 -0.1893 0.086 Uiso 0.50 1 d PR .
H6 H 0.9002 0.4773 0.3079 0.039 Uiso 1 1 d R .
H7 H 0.9187 0.5405 0.5000 0.044 Uiso 1 2 d SR .
H8 H 0.8625 0.2802 0.5000 0.037 Uiso 1 2 d SR .
H11 H 1.0732 0.2370 -0.0536 0.047 Uiso 0.50 1 calc PR 1
H12 H 1.1979 0.1893 -0.1136 0.059 Uiso 0.25 1 calc PR 1
H13 H 1.0426 0.0335 0.1282 0.030 Uiso 0.25 1 calc PR 1

loop_
_atom_site_aniso_label
_atom_site_aniso_U_11
_atom_site_aniso_U_22
_atom_site_aniso_U_33
_atom_site_aniso_U_23
_atom_site_aniso_U_13
_atom_site_aniso_U_12
Zn1 0.0317(2) 0.0227(2) 0.0150(2) 0.000 0.000 0.0005(2)
Zn2 0.0277(21 0.0277(2) 0.0177(2) 0.0004(1) -0.0004(1) 0.0098(2)
O1 0.040(1) 0.032(1) 0.016(1) -0.001(1) -0.004(1) -0.001(1)
O2 0.095(2) 0.027(1) 0.021(1) -0.004(1) -0.009(1) -0.009(1)
O3 0.023(2) 0.032(2) 0.025(2) 0.002(2) 0.002(1) 0.003(1)
O4 0.026(1) 0.028(1) 0.062(2) 0.000 0.000 0.007(1)
O5 0.021(1) 0.021(1) 0.018(2) 0.000 0.000 0.002(1)
N1 0.031(2) 0.026(2) 0.029(2) 0.000 0.000 0.003(1)
C1 0.065(5) 0.065(6) 0.036(2) -0.022(3) -0.021(3) 0.036(4)
C2 0.059(5) 0.073(5) 0.040(2) -0.023(3) -0.021(3) 0.035(4)
C1' 0.065(5) 0.065(6) 0.036(2) -0.022(3) -0.021(3) 0.036(4)
C2' 0.059(5) 0.073(5) 0.040(2) -0.023(3) -0.021(3) 0.035(4)
C3 0.024(2) 0.023(2) 0.051(2) 0.000 0.000 -0.002(1)
C4 0.028(1) 0.029(1) 0.017(1) -0.002(1) 0.002(1) 0.001(1)
C5 0.025(1) 0.026(1) 0.016(1) 0.000(1) 0.000(1) 0.001(1)
C6 0.033(1) 0.026(1) 0.018(1) 0.003(1) 0.002(1) -0.001(1)
C7 0.040(2) 0.021(2) 0.026(2) 0.000 0.000 -0.004(2)
C8 0.032(2) 0.024(2) 0.018(2) 0.000 0.000 -0.002(1)
C9 0.018(2) 0.029(2) 0.024(2) -0.004(2) 0.000(2) 0.000(2)
C10 0.019(2) 0.024(2) 0.022(4) -0.002(2) 0.000(2) 0.003(2)
C11 0.031(2) 0.022(2) 0.041(5) 0.009(2) 0.003(2) 0.002(2)
C12 0.029(2) 0.029(2) 0.059(5) 0.011(2) 0.011(2) -0.007(3)
C13 0.022(2) 0.022(2) 0.015(3) 0.001(2) 0.001(2) -0.001(2)

loop_
_atom_type_symbol
_atom_type_description
_atom_type_scat_dispersion_real
_atom_type_scat_dispersion_imag
_atom_type_scat_source
C C 0.0033 0.0016 'International Tables Vol C Tables 4.2.6.8 and 6.1.1.4'
H H 0.0000 0.0000 'International Tables Vol C Tables 4.2.6.8 and 6.1.1.4'
N N 0.0061 0.0033 'International Tables Vol C Tables 4.2.6.8 and 6.1.1.4'
O O 0.0106 0.0060 'International Tables Vol C Tables 4.2.6.8 and 6.1.1.4'
Zn Zn 0.2839 1.4301 'International Tables Vol C Tables 4.2.6.8 and 6.1.1.4'

loop_
_geom_angle_atom_site_label_1
_geom_angle_atom_site_label_2
_geom_angle_atom_site_label_3
_geom_angle
_geom_angle_site_symmetry_1
_geom_angle_site_symmetry_3
O1 Zn1 O1 118.8(1) . 10
O1 Zn1 O5 113.1(1) . .
O1 Zn1 N1 96.4(1) . .
O1 Zn1 O5 113.1(1) 10 .
O1 Zn1 N1 96.4(1) 10 .
O5 Zn1 N1 117.0(1) . .
O2 Zn2 O2 90.1(1) . 14_665
O2 Zn2 O3 94.0(1) . .
O2 Zn2 O4 172.1(1) . 5_665
O2 Zn2 O5 108.3(1) . .
O2 Zn2 O3 117.4(1) 14_665 .
O2 Zn2 O4 87.3(1) 14_665 5_665
O2 Zn2 O5 108.3(1) 14_665 .
O3 Zn2 O4 80.7(1) . 5_665
O3 Zn2 O5 128.8(1) . .
O4 Zn2 O5 79.6(1) 5_665 .
C4 O1 Zn1 128.4(2) . .
C4 O2 Zn2 132.1(2) . .
Zn1 O5 Zn1 128.7(2) . 5_665
Zn1 O5 Zn2 107.0(1) . .
Zn1 O5 Zn2 107.0(1) . 10
Zn1 O5 Zn2 107.0(1) 5_665 .
Zn1 O5 Zn2 107.0(1) 5_665 10
Zn2 O5 Zn2 94.9(1) . 10
C1' N1 C1 115.9(4) . .
N1 C1 C2 124.1(8) . .
C1 C2 C3 123.2(8) . .
C2 C3 C2' 115.6(4) . .
C3 C2' C1' 118.1(7) . .
C2' C1' N1 122.9(7) . .
C1 N1 Zn1 123.5(4) . .
C1 N1 Zn1 123.5(4) 10 .
C1' N1 Zn1 120.6(4) . .
C1' N1 Zn1 120.6(4) 10 .
C2 C3 C3 124.2(4) . 13
C2 C3 C3 124.2(4) 10 13
C2' C3 C3 120.1(4) . 13
C2' C3 C3 120.1(4) 10 13
O1 C4 O2 125.5(2) . .
O1 C4 C5 117.6(2) . .
O2 C4 C5 116.8(2) . .
C8 C5 C6 119.5(2) . .
C8 C5 C4 119.5(2) . .
C6 C5 C4 120.8(2) . .
C7 C6 C5 119.7(2) . .
C6 C7 C6 120.9(3) . 10_556
C5 C8 C5 120.6(3) 10_556 .
O3 C9 O4 121.7(4) . .
O3 C9 C10 116.9(4) . .
O4 C9 C10 121.3(4) . .
C9 O3 Zn2 104.1(3) . .
C11 C10 C13 119.9(1) . .
C11 C10 C9 117.8(2) . .
C13 C10 C9 122.3(2) . .
C10 C11 C12 119.9(1) . .

loop_
_geom_bond_atom_site_label_1
_geom_bond_atom_site_label_2
_geom_bond_distance
_geom_bond_site_symmetry_2
Zn1 O1 1.970(2) .
Zn1 O1 1.970(2) 10
Zn1 O5 1.931(1) .
Zn1 N1 2.076(3) .
Zn2 O2 1.989(2) .
Zn2 O2 1.989(2) 14_665
Zn2 O3 1.969(3) .
Zn2 O4 2.547(2) 5_665
Zn2 O5 1.993(2) .
O1 C4 1.258(3) .
O2 C4 1.245(3) .
N1 C1 1.279(6) .
N1 C1 1.279(6) 10
N1 C1' 1.352(6) .
N1 C1' 1.352(6) 10
C1 C2 1.360(7) .
C2 C3 1.316(6) .
C1' C2' 1.400(7) .
C2' C3 1.406(6) .
C3 C2 1.316(6) 10
C3 C2' 1.406(6) 10
C3 C3 1.509(7) 13
C4 C5 1.502(3) .
C5 C8 1.390(3) .
C5 C6 1.393(3) .
C6 C7 1.381(3) .
C7 C6 1.381(3) 10_556
C8 C5 1.390(3) 10_556
C9 O4 1.199(5) .
C9 O3 1.277(6) .
C9 C10 1.512(5) .
C10 C11 1.390(1) .
C10 C13 1.390(1) .
C11 C12 1.390(1) .
